data_4333997
loop_
_publ_author_name
'Lianpeng Tong'
'A. Ken Inge'
'Lele Duan'
'Lei Wang'
'Xiaodong Zou'
'Licheng Sun'

_publ_section_title
;
 Catalytic Water Oxidation by Mononuclear Ru Complexes with an Anionic
 Ancillary Ligand
;
_journal_name_full 'Inorganic Chemistry'
_journal_page_first 2505
_journal_page_last 2518
_journal_paper_doi 10.1021/ic302446h
_journal_volume 52
_journal_year 2013
_chemical_formula_sum 'C21 H19 F6 N4 O4 P Ru'
_chemical_formula_weight 637.44
_chemical_name_common Ru09
_chemical_name_systematic
; 
 ? 
;
_space_group_IT_number 14
_symmetry_cell_setting monoclinic
_symmetry_space_group_name_Hall '-P 2yn'
_symmetry_space_group_name_H-M 'P 1 21/n 1'
_atom_sites_solution_hydrogens geom
_atom_sites_solution_primary direct
_atom_sites_solution_secondary difmap
_audit_creation_method SHELXL-97
_cell_angle_alpha 90.00
_cell_angle_beta 102.1361(10)
_cell_angle_gamma 90.00
_cell_formula_units_Z 4
_cell_length_a 12.25512(12)
_cell_length_b 8.46996(8)
_cell_length_c 23.8036(3)
_cell_measurement_temperature 293(2)
_cell_volume 2415.60(5)
_computing_structure_refinement 'SHELXL-97 (Sheldrick, 1997)'
_computing_structure_solution 'SHELXS-97 (Sheldrick, 1990)'
_diffrn_ambient_temperature 293(2)
_diffrn_measured_fraction_theta_full 0.997
_diffrn_measured_fraction_theta_max 0.997
_diffrn_radiation_monochromator graphite
_diffrn_radiation_source 'fine-focus sealed tube'
_diffrn_radiation_type MoK\a
_diffrn_radiation_wavelength 0.71073
_diffrn_reflns_av_R_equivalents 0.0331
_diffrn_reflns_av_sigmaI/netI 0.0160
_diffrn_reflns_limit_h_max 15
_diffrn_reflns_limit_h_min -15
_diffrn_reflns_limit_k_max 10
_diffrn_reflns_limit_k_min -10
_diffrn_reflns_limit_l_max 29
_diffrn_reflns_limit_l_min -29
_diffrn_reflns_number 50913
_diffrn_reflns_theta_full 26.37
_diffrn_reflns_theta_max 26.37
_diffrn_reflns_theta_min 4.11
_exptl_absorpt_coefficient_mu 0.798
_exptl_absorpt_correction_T_max 1.00000
_exptl_absorpt_correction_T_min 0.95214
_exptl_absorpt_correction_type multi-scan
_exptl_crystal_density_diffrn 1.753
_exptl_crystal_F_000 1272
_exptl_crystal_size_max 0.2
_exptl_crystal_size_mid 0.2
_exptl_crystal_size_min 0.1
_refine_diff_density_max 1.134
_refine_diff_density_min -0.431
_refine_diff_density_rms 0.070
_refine_ls_extinction_method none
_refine_ls_goodness_of_fit_ref 1.053
_refine_ls_hydrogen_treatment mixed
_refine_ls_matrix_type full
_refine_ls_number_parameters 410
_refine_ls_number_reflns 4932
_refine_ls_number_restraints 4
_refine_ls_restrained_S_all 1.053
_refine_ls_R_factor_all 0.0429
_refine_ls_R_factor_gt 0.0361
_refine_ls_shift/su_max 0.001
_refine_ls_shift/su_mean 0.000
_refine_ls_structure_factor_coef Fsqd
_refine_ls_weighting_details 'calc w=1/[\s^2^(Fo^2^)+(0.0674P)^2^+0.9664P] where P=(Fo^2^+2Fc^2^)/3'
_refine_ls_weighting_scheme calc
_refine_ls_wR_factor_gt 0.0974
_refine_ls_wR_factor_ref 0.1032
_reflns_number_gt 4275
_reflns_number_total 4932
_reflns_threshold_expression >2sigma(I)
_cod_data_source_file ic302446h_si_002.cif
_cod_data_source_block ru09
_cod_original_cell_volume 2415.60(4)
_cod_database_code 4333997

loop_
_symmetry_equiv_pos_as_xyz
'x, y, z'
'-x+1/2, y+1/2, -z+1/2'
'-x, -y, -z'
'x-1/2, -y-1/2, z-1/2'

loop_
_atom_site_label
_atom_site_type_symbol
_atom_site_fract_x
_atom_site_fract_y
_atom_site_fract_z
_atom_site_U_iso_or_equiv
_atom_site_adp_type
_atom_site_occupancy
_atom_site_symmetry_multiplicity
_atom_site_calc_flag
_atom_site_refinement_flags
Ru1 Ru 0.314446(16) 0.70234(2) 0.073660(9) 0.03822(10) Uani 1 1 d .
N1 N 0.25944(18) 0.6109(2) 0.14082(10) 0.0436(5) Uani 1 1 d .
C1 C 0.3234(3) 0.5673(3) 0.19134(13) 0.0512(7) Uani 1 1 d .
H1 H 0.401(3) 0.587(4) 0.1954(13) 0.048(8) Uiso 1 1 d .
C2 C 0.2808(3) 0.4954(4) 0.23401(16) 0.0634(8) Uani 1 1 d .
H2 H 0.331(3) 0.474(5) 0.2661(18) 0.070(11) Uiso 1 1 d .
C3 C 0.1686(3) 0.4630(5) 0.22458(17) 0.0699(9) Uani 1 1 d .
H3 H 0.128(3) 0.404(4) 0.2535(16) 0.073(11) Uiso 1 1 d .
C4 C 0.1013(3) 0.5103(5) 0.17362(17) 0.0680(9) Uani 1 1 d .
H4 H 0.031(3) 0.494(4) 0.1669(16) 0.070(11) Uiso 1 1 d .
C5 C 0.1474(2) 0.5863(3) 0.13233(13) 0.0518(7) Uani 1 1 d .
C6 C 0.0818(2) 0.6462(4) 0.07767(14) 0.0535(7) Uani 1 1 d .
C7 C -0.0330(3) 0.6299(5) 0.05963(19) 0.0714(10) Uani 1 1 d .
H7 H -0.076(3) 0.577(5) 0.0862(17) 0.083(12) Uiso 1 1 d .
C8 C -0.0848(3) 0.6907(5) 0.0072(2) 0.0786(12) Uani 1 1 d .
H8 H -0.161(4) 0.679(5) -0.0032(19) 0.086(13) Uiso 1 1 d .
C9 C -0.0221(3) 0.7676(5) -0.0256(2) 0.0731(10) Uani 1 1 d .
H9 H -0.052(3) 0.811(4) -0.0624(17) 0.066(11) Uiso 1 1 d .
C10 C 0.0918(3) 0.7804(4) -0.00604(16) 0.0590(8) Uani 1 1 d .
H10 H 0.135(3) 0.837(5) -0.0309(18) 0.080(12) Uiso 1 1 d .
N2 N 0.1437(2) 0.7190(3) 0.04463(11) 0.0461(5) Uani 1 1 d .
N3 N 0.47414(18) 0.6661(3) 0.10288(10) 0.0395(5) Uani 1 1 d .
C11 C 0.5186(2) 0.5278(3) 0.09031(12) 0.0434(6) Uani 1 1 d .
C12 C 0.6290(3) 0.4959(4) 0.11157(15) 0.0564(7) Uani 1 1 d .
H12 H 0.657(3) 0.405(5) 0.1040(16) 0.073(11) Uiso 1 1 d .
C13 C 0.6932(3) 0.6082(5) 0.14582(16) 0.0660(9) Uani 1 1 d .
H13 H 0.766(3) 0.586(4) 0.1621(15) 0.067(10) Uiso 1 1 d .
C14 C 0.6475(3) 0.7509(5) 0.15730(15) 0.0572(7) Uani 1 1 d .
H14 H 0.685(3) 0.829(4) 0.1793(16) 0.063(10) Uiso 1 1 d .
C15 C 0.5358(2) 0.7790(3) 0.13459(12) 0.0439(6) Uani 1 1 d .
C16 C 0.4694(2) 0.9198(3) 0.14056(12) 0.0452(6) Uani 1 1 d .
C17 C 0.5129(3) 1.0556(4) 0.16949(15) 0.0581(7) Uani 1 1 d .
H17 H 0.588(3) 1.055(4) 0.1876(15) 0.063(10) Uiso 1 1 d .
C18 C 0.4437(4) 1.1824(4) 0.17263(16) 0.0654(9) Uani 1 1 d .
H18 H 0.465(3) 1.274(4) 0.1885(16) 0.056(9) Uiso 1 1 d .
C19 C 0.3323(3) 1.1717(4) 0.14636(16) 0.0632(8) Uani 1 1 d .
H19 H 0.282(4) 1.255(6) 0.1454(18) 0.082(12) Uiso 1 1 d .
C20 C 0.2932(3) 1.0356(4) 0.11809(14) 0.0533(7) Uani 1 1 d .
H20 H 0.217(3) 1.023(4) 0.1025(14) 0.056(9) Uiso 1 1 d .
N4 N 0.35898(18) 0.9102(3) 0.11475(10) 0.0438(5) Uani 1 1 d .
C21 C 0.4334(2) 0.4251(3) 0.05167(12) 0.0449(6) Uani 1 1 d .
O1 O 0.33390(15) 0.4745(2) 0.03967(9) 0.0468(4) Uani 1 1 d .
O2 O 0.46484(19) 0.2988(2) 0.03301(11) 0.0562(5) Uani 1 1 d .
O3 O 0.34682(18) 0.7910(2) -0.00416(9) 0.0490(5) Uani 1 1 d D
HOA H 0.360(3) 0.905(2) -0.0083(16) 0.075(11) Uiso 1 1 d D
HOB H 0.414(2) 0.752(4) -0.0130(15) 0.063(9) Uiso 1 1 d D
P1 P 0.60587(10) 0.62199(17) 0.32152(5) 0.0898(4) Uani 1 1 d .
F1 F 0.6321(3) 0.7697(4) 0.36379(13) 0.1145(10) Uani 1 1 d .
F2 F 0.5476(3) 0.7392(5) 0.27269(12) 0.1143(10) Uani 1 1 d .
F3 F 0.4899(3) 0.6070(5) 0.34076(15) 0.1315(11) Uani 1 1 d .
F4 F 0.7190(3) 0.6390(7) 0.30226(17) 0.1712(18) Uani 1 1 d .
F5 F 0.5753(4) 0.4805(5) 0.27861(17) 0.1666(17) Uani 1 1 d .
F6 F 0.6613(4) 0.5079(6) 0.37132(16) 0.184(2) Uani 1 1 d .
OW1 O 0.3090(3) 1.0907(3) -0.02312(13) 0.0818(8) Uani 1 1 d D
HOC H 0.355(4) 1.174(5) -0.002(2) 0.12(2) Uiso 1 1 d D
HOD H 0.273(4) 1.121(7) -0.0612(12) 0.14(2) Uiso 1 1 d D

loop_
_atom_site_aniso_label
_atom_site_aniso_U_11
_atom_site_aniso_U_22
_atom_site_aniso_U_33
_atom_site_aniso_U_23
_atom_site_aniso_U_13
_atom_site_aniso_U_12
Ru1 0.02997(14) 0.03889(15) 0.04571(16) -0.00402(8) 0.00779(10) 0.00011(7)
N1 0.0408(11) 0.0404(11) 0.0510(12) -0.0089(10) 0.0129(10) -0.0027(9)
C1 0.0548(17) 0.0496(15) 0.0506(16) -0.0074(12) 0.0138(13) -0.0017(13)
C2 0.079(2) 0.0601(18) 0.0526(18) -0.0016(15) 0.0175(17) -0.0059(17)
C3 0.078(2) 0.070(2) 0.068(2) -0.0025(17) 0.0323(19) -0.0148(19)
C4 0.056(2) 0.078(2) 0.077(2) -0.0060(18) 0.0294(18) -0.0170(18)
C5 0.0451(15) 0.0516(15) 0.0630(17) -0.0131(13) 0.0212(13) -0.0069(12)
C6 0.0380(14) 0.0581(16) 0.0667(18) -0.0152(15) 0.0160(13) -0.0009(13)
C7 0.0398(16) 0.088(2) 0.089(3) -0.018(2) 0.0182(17) -0.0060(17)
C8 0.0334(17) 0.099(3) 0.097(3) -0.025(2) 0.0005(19) 0.0048(17)
C9 0.0442(19) 0.084(2) 0.083(3) -0.008(2) -0.0053(18) 0.0131(18)
C10 0.0401(16) 0.064(2) 0.068(2) -0.0023(16) 0.0009(15) 0.0052(13)
N2 0.0322(11) 0.0506(13) 0.0551(14) -0.0081(10) 0.0085(10) 0.0031(9)
N3 0.0311(11) 0.0445(11) 0.0437(12) -0.0004(9) 0.0102(9) -0.0006(9)
C11 0.0397(13) 0.0440(13) 0.0477(14) 0.0012(11) 0.0119(11) 0.0026(11)
C12 0.0442(16) 0.0593(18) 0.0653(19) -0.0007(15) 0.0105(14) 0.0124(14)
C13 0.0353(15) 0.087(2) 0.071(2) -0.0024(18) 0.0005(14) 0.0086(16)
C14 0.0400(16) 0.0707(19) 0.0580(18) -0.0087(17) 0.0038(13) -0.0065(15)
C15 0.0366(14) 0.0493(15) 0.0460(15) -0.0016(11) 0.0095(11) -0.0058(11)
C16 0.0433(14) 0.0466(14) 0.0471(14) -0.0010(11) 0.0127(11) -0.0043(11)
C17 0.0539(18) 0.0581(17) 0.0612(18) -0.0095(14) 0.0094(15) -0.0153(14)
C18 0.086(3) 0.0444(17) 0.066(2) -0.0134(15) 0.0169(19) -0.0118(17)
C19 0.076(2) 0.0475(16) 0.067(2) -0.0066(15) 0.0158(18) 0.0055(16)
C20 0.0556(18) 0.0467(15) 0.0576(17) -0.0018(13) 0.0118(14) 0.0076(13)
N4 0.0435(12) 0.0410(11) 0.0476(12) -0.0025(9) 0.0108(10) -0.0027(9)
C21 0.0416(14) 0.0424(14) 0.0539(15) -0.0011(11) 0.0171(12) 0.0004(11)
O1 0.0378(10) 0.0441(10) 0.0582(11) -0.0084(8) 0.0094(8) -0.0009(8)
O2 0.0513(12) 0.0439(11) 0.0770(15) -0.0095(9) 0.0215(11) 0.0041(8)
O3 0.0473(11) 0.0495(11) 0.0526(12) 0.0016(8) 0.0157(9) 0.0045(8)
P1 0.0724(7) 0.1198(10) 0.0674(6) -0.0130(6) -0.0077(5) 0.0325(6)
F1 0.102(2) 0.137(2) 0.096(2) -0.0287(18) 0.0005(16) -0.0022(18)
F2 0.0889(19) 0.174(3) 0.0742(16) 0.0146(18) 0.0046(14) 0.051(2)
F3 0.109(2) 0.165(3) 0.124(2) -0.022(2) 0.0333(19) -0.018(2)
F4 0.0731(19) 0.297(5) 0.143(3) -0.017(4) 0.0200(19) 0.055(3)
F5 0.197(4) 0.151(3) 0.134(3) -0.059(2) -0.006(3) 0.049(3)
F6 0.224(5) 0.187(4) 0.112(3) 0.022(3) -0.028(3) 0.091(4)
OW1 0.095(2) 0.0539(13) 0.0866(19) 0.0003(13) -0.0032(16) -0.0006(13)

loop_
_atom_type_symbol
_atom_type_description
_atom_type_scat_dispersion_real
_atom_type_scat_dispersion_imag
_atom_type_scat_source
C C 0.0033 0.0016 'International Tables Vol C Tables 4.2.6.8 and 6.1.1.4'
H H 0.0000 0.0000 'International Tables Vol C Tables 4.2.6.8 and 6.1.1.4'
N N 0.0061 0.0033 'International Tables Vol C Tables 4.2.6.8 and 6.1.1.4'
O O 0.0106 0.0060 'International Tables Vol C Tables 4.2.6.8 and 6.1.1.4'
F F 0.0171 0.0103 'International Tables Vol C Tables 4.2.6.8 and 6.1.1.4'
P P 0.1023 0.0942 'International Tables Vol C Tables 4.2.6.8 and 6.1.1.4'
Ru Ru -1.2594 0.8363 'International Tables Vol C Tables 4.2.6.8 and 6.1.1.4'

loop_
_geom_angle_atom_site_label_1
_geom_angle_atom_site_label_2
_geom_angle_atom_site_label_3
_geom_angle
N3 Ru1 N1 97.70(9)
N3 Ru1 N4 79.49(9)
N1 Ru1 N4 92.98(9)
N3 Ru1 N2 174.70(9)
N1 Ru1 N2 78.89(10)
N4 Ru1 N2 104.63(9)
N3 Ru1 O3 90.53(9)
N1 Ru1 O3 171.08(9)
N4 Ru1 O3 91.90(8)
N2 Ru1 O3 92.65(9)
N3 Ru1 O1 79.01(8)
N1 Ru1 O1 92.06(8)
N4 Ru1 O1 158.38(8)
N2 Ru1 O1 96.97(8)
O3 Ru1 O1 86.11(8)
C1 N1 C5 118.2(3)
C1 N1 Ru1 125.9(2)
C5 N1 Ru1 115.86(19)
N1 C1 C2 122.8(3)
C3 C2 C1 119.3(4)
C2 C3 C4 118.7(3)
C3 C4 C5 120.0(3)
N1 C5 C4 120.9(3)
N1 C5 C6 115.2(2)
C4 C5 C6 123.9(3)
N2 C6 C7 121.4(3)
N2 C6 C5 113.9(2)
C7 C6 C5 124.7(3)
C8 C7 C6 119.2(4)
C9 C8 C7 119.2(3)
C8 C9 C10 119.6(4)
N2 C10 C9 121.8(4)
C10 N2 C6 118.8(3)
C10 N2 Ru1 125.5(2)
C6 N2 Ru1 115.3(2)
C15 N3 C11 122.3(2)
C15 N3 Ru1 119.28(18)
C11 N3 Ru1 118.44(18)
N3 C11 C12 120.2(3)
N3 C11 C21 112.0(2)
C12 C11 C21 127.9(3)
C11 C12 C13 118.5(3)
C14 C13 C12 120.8(3)
C15 C14 C13 118.8(3)
N3 C15 C14 119.3(3)
N3 C15 C16 111.9(2)
C14 C15 C16 128.8(3)
N4 C16 C17 120.9(3)
N4 C16 C15 115.2(2)
C17 C16 C15 123.9(3)
C18 C17 C16 119.7(3)
C17 C18 C19 119.0(3)
C20 C19 C18 119.2(3)
N4 C20 C19 122.8(3)
C20 N4 C16 118.4(2)
C20 N4 Ru1 127.5(2)
C16 N4 Ru1 114.10(17)
O2 C21 O1 123.9(3)
O2 C21 C11 118.9(2)
O1 C21 C11 117.2(2)
C21 O1 Ru1 113.26(16)
F4 P1 F5 89.1(3)
F4 P1 F6 90.5(3)
F5 P1 F6 91.6(2)
F4 P1 F2 91.0(2)
F5 P1 F2 89.5(2)
F6 P1 F2 178.1(2)
F4 P1 F3 179.2(3)
F5 P1 F3 91.2(2)
F6 P1 F3 90.2(3)
F2 P1 F3 88.22(19)
F4 P1 F1 92.3(2)
F5 P1 F1 177.5(2)
F6 P1 F1 90.5(2)
F2 P1 F1 88.3(2)
F3 P1 F1 87.40(18)

loop_
_geom_bond_atom_site_label_1
_geom_bond_atom_site_label_2
_geom_bond_distance
Ru1 N3 1.958(2)
Ru1 N1 2.016(2)
Ru1 N4 2.032(2)
Ru1 N2 2.066(2)
Ru1 O3 2.112(2)
Ru1 O1 2.1253(18)
N1 C1 1.342(4)
N1 C5 1.362(4)
C1 C2 1.378(5)
C2 C3 1.373(5)
C3 C4 1.376(6)
C4 C5 1.390(5)
C5 C6 1.468(5)
C6 N2 1.350(4)
C6 C7 1.390(4)
C7 C8 1.375(6)
C8 C9 1.371(6)
C9 C10 1.380(5)
C10 N2 1.344(4)
N3 C15 1.347(4)
N3 C11 1.352(3)
C11 C12 1.368(4)
C11 C21 1.513(4)
C12 C13 1.385(5)
C13 C14 1.383(5)
C14 C15 1.382(4)
C15 C16 1.467(4)
C16 N4 1.366(4)
C16 C17 1.388(4)
C17 C18 1.381(5)
C18 C19 1.380(6)
C19 C20 1.370(5)
C20 N4 1.345(4)
C21 O2 1.249(3)
C21 O1 1.264(3)
P1 F4 1.555(4)
P1 F5 1.568(4)
P1 F6 1.569(4)
P1 F2 1.581(3)
P1 F3 1.588(3)
P1 F1 1.595(3)
